data_7117208
loop_
_publ_author_name
'Samantha G. Eaves'
'Sam J. Hart'
'Adrian C. Whitwood'
'Dmitry S. Yufit'
'Paul J. Low'
'Jason M. Lynam'

_publ_section_title
;
 Rapid Markovnikov addition of HCl to a pendant alkyne: evidence for a
 quinoidal cumulene
;
_journal_name_full Chem.Commun.
_journal_page_first 9362
_journal_paper_doi 10.1039/C4cc09696G
_journal_volume 51
_journal_year 2015
_chemical_formula_moiety 'C62 H54 Cl2 P4 Ru, 1.5(C H2 Cl2)'
_chemical_formula_sum 'C63.5 H57 Cl5 P4 Ru'
_chemical_formula_weight 1222.29
_chemical_name_systematic
;
 ?
;
_space_group_crystal_system triclinic
_space_group_IT_number 2
_space_group_name_Hall '-P 1'
_space_group_name_H-M_alt 'P -1'
_symmetry_space_group_name_Hall '-P 1'
_symmetry_space_group_name_H-M 'P -1'
_atom_sites_solution_hydrogens geom
_atom_sites_solution_primary iterative
_audit_creation_date 2014-10-14
_audit_creation_method
;
Olex2 1.2
(compiled 2014.09.19 svn.r3010 for OlexSys, GUI svn.r4874)
;
_audit_update_record
;
2014-10-14 deposited with the CCDC.
2014-12-22 downloaded from the CCDC.
;
_cell_angle_alpha 80.7264(18)
_cell_angle_beta 74.684(2)
_cell_angle_gamma 83.7147(19)
_cell_formula_units_Z 2
_cell_length_a 11.3506(3)
_cell_length_b 12.3819(3)
_cell_length_c 21.4222(5)
_cell_measurement_reflns_used 27948
_cell_measurement_temperature 110.05(10)
_cell_measurement_theta_max 31.9540
_cell_measurement_theta_min 3.0900
_cell_volume 2858.75(13)
_computing_cell_refinement
;
CrysAlisPro, Agilent Technologies,
Version 1.171.36.28 (release 01-02-2013 CrysAlis171 .NET)
(compiled Feb  1 2013,16:14:44)
;
_computing_data_collection
;
CrysAlisPro, Agilent Technologies,
Version 1.171.36.28 (release 01-02-2013 CrysAlis171 .NET)
(compiled Feb  1 2013,16:14:44)
;
_computing_data_reduction
;
CrysAlisPro, Agilent Technologies,
Version 1.171.36.28 (release 01-02-2013 CrysAlis171 .NET)
(compiled Feb  1 2013,16:14:44)
;
_computing_molecular_graphics 'Olex2 (Dolomanov et al., 2009)'
_computing_publication_material 'Olex2 (Dolomanov et al., 2009)'
_computing_structure_refinement 'ShelXL (Sheldrick, 2008)'
_computing_structure_solution
;
Superflip (Palatinus & Chapuis, 2007;Palatinus & van der Lee, 2008;
Palatinus et al., 2012)
;
_diffrn_ambient_temperature 110.05(10)
_diffrn_detector_area_resol_mean 16.1450
_diffrn_measured_fraction_theta_full 0.998
_diffrn_measured_fraction_theta_max 0.913
_diffrn_measurement_details
;
  1 omega    5.00   74.00   1.0000   25.0000
omega____ theta____ kappa____ phi______ frames
    -       26.5735   77.0000  -30.0000 69

  2 omega    1.00   89.00   1.0000   25.0000
omega____ theta____ kappa____ phi______ frames
    -       26.5735   77.0000 -120.0000 88

  3 omega  -13.00   66.00   1.0000   25.0000
omega____ theta____ kappa____ phi______ frames
    -       26.5735  -99.0000   60.0000 79

  4 omega   -7.00   94.00   1.0000   25.0000
omega____ theta____ kappa____ phi______ frames
    -       26.5735   19.0000 -120.0000 101

  5 omega  -43.00   57.00   1.0000   25.0000
omega____ theta____ kappa____ phi______ frames
    -       26.5735  -77.0000  120.0000 100

  6 omega   -3.00   97.00   1.0000   25.0000
omega____ theta____ kappa____ phi______ frames
    -       26.5735   77.0000   90.0000 100

  7 omega  -44.00   45.00   1.0000   25.0000
omega____ theta____ kappa____ phi______ frames
    -       26.5735  -77.0000 -180.0000 89

  8 omega  -46.00   52.00   1.0000   25.0000
omega____ theta____ kappa____ phi______ frames
    -       26.5735  -37.0000 -150.0000 98
;
_diffrn_measurement_device_type 'SuperNova, Single source at offset, Eos'
_diffrn_measurement_method '\w scans'
_diffrn_orient_matrix_UB_11 0.0231413000
_diffrn_orient_matrix_UB_12 0.0243368000
_diffrn_orient_matrix_UB_13 -0.0327203000
_diffrn_orient_matrix_UB_21 -0.0450705000
_diffrn_orient_matrix_UB_22 0.0443362000
_diffrn_orient_matrix_UB_23 0.0050178000
_diffrn_orient_matrix_UB_31 0.0406436000
_diffrn_orient_matrix_UB_32 0.0287719000
_diffrn_orient_matrix_UB_33 0.0102759000
_diffrn_radiation_monochromator mirror
_diffrn_radiation_type MoK\a
_diffrn_radiation_wavelength 0.71073
_diffrn_reflns_av_R_equivalents 0.0257
_diffrn_reflns_av_unetI/netI 0.0316
_diffrn_reflns_Laue_measured_fraction_full 0.998
_diffrn_reflns_Laue_measured_fraction_max 0.913
_diffrn_reflns_limit_h_max 17
_diffrn_reflns_limit_h_min -16
_diffrn_reflns_limit_k_max 18
_diffrn_reflns_limit_k_min -17
_diffrn_reflns_limit_l_max 31
_diffrn_reflns_limit_l_min -32
_diffrn_reflns_number 52246
_diffrn_reflns_point_group_measured_fraction_full 0.998
_diffrn_reflns_point_group_measured_fraction_max 0.913
_diffrn_reflns_theta_full 25.000
_diffrn_reflns_theta_max 32.215
_diffrn_reflns_theta_min 2.859
_diffrn_source 'SuperNova (Mo) X-ray Source'
_exptl_absorpt_coefficient_mu 0.660
_exptl_absorpt_correction_T_max 0.972
_exptl_absorpt_correction_T_min 0.948
_exptl_absorpt_correction_type analytical
_exptl_absorpt_process_details
;
CrysAlisPro, Agilent Technologies,
Version 1.171.36.28 (release 01-02-2013 CrysAlis171 .NET)
(compiled Feb  1 2013,16:14:44)
Analytical numeric absorption correction using a multifaceted crystal
            model based on expressions derived by R.C. Clark & J.S. Reid.
(Clark, R. C. & Reid, J. S. (1995). Acta Cryst. A51, 887-897)
;
_exptl_crystal_colour orange
_exptl_crystal_colour_primary orange
_exptl_crystal_density_diffrn 1.420
_exptl_crystal_description block
_exptl_crystal_F_000 1254
_exptl_crystal_size_max 0.2714
_exptl_crystal_size_mid 0.205
_exptl_crystal_size_min 0.1432
_refine_diff_density_max 1.261
_refine_diff_density_min -1.207
_refine_diff_density_rms 0.087
_refine_ls_extinction_coef .
_refine_ls_extinction_method none
_refine_ls_goodness_of_fit_ref 1.050
_refine_ls_hydrogen_treatment constr
_refine_ls_matrix_type full
_refine_ls_number_parameters 678
_refine_ls_number_reflns 18443
_refine_ls_number_restraints 6
_refine_ls_restrained_S_all 1.055
_refine_ls_R_factor_all 0.0479
_refine_ls_R_factor_gt 0.0384
_refine_ls_shift/su_max 0.001
_refine_ls_shift/su_mean 0.000
_refine_ls_structure_factor_coef Fsqd
_refine_ls_weighting_details 'w=1/[\s^2^(Fo^2^)+(0.0381P)^2^+3.6917P] where P=(Fo^2^+2Fc^2^)/3'
_refine_ls_weighting_scheme calc
_refine_ls_wR_factor_gt 0.0944
_refine_ls_wR_factor_ref 0.1011
_reflns_Friedel_coverage 0.000
_reflns_Friedel_fraction_full .
_reflns_Friedel_fraction_max .
_reflns_number_gt 15696
_reflns_number_total 18443
_reflns_threshold_expression 'I > 2\s(I)'
_cod_data_source_file c4cc09696g2.cif
_cod_data_source_block '[6b]_jml1380'
_cod_original_cell_volume 2858.75(12)
_cod_original_formula_sum 'C63.50 H57 Cl5 P4 Ru'
_cod_database_code 7117208
_shelxl_version_number 2013-4
_chemical_oxdiff_formula 'C62 H54 Cl2 P4 Ru1'
_chemical_oxdiff_usercomment 'Samantha's sge1-12'
_shelx_space_group_comment
;
The symmetry employed for this shelxl refinement is uniquely defined
by the following loop, which should always be used as a source of
symmetry information in preference to the above space-group names.
They are only intended as comments.
;
_reflns_odcompleteness_completeness 99.90
_reflns_odcompleteness_iscentric 1
_reflns_odcompleteness_theta 30.01
_olex2_refinement_description
;
1. Fixed Uiso
 At 1.2 times of:
  All C(H) groups, All C(H,H) groups
 At 1.5 times of:
  All C(H,H,H) groups
2. Uiso/Uaniso restraints and constraints
Uanis(Cl6) \\sim Ueq: with sigma of 0.005 and sigma for terminal atoms of 0.01
3. Others
 Fixed Sof: Cl6(0.5) Cl5(0.5) C64(0.5) H64A(0.5) H64B(0.5)
4.a Secondary CH2 refined with riding coordinates:
 C25(H25A,H25B), C50(H50A,H50B), C63(H63A,H63B), C64(H64A,H64B)
4.b Aromatic/amide H refined with riding coordinates:
 C5(H5), C10(H10), C14(H14), C15(H15), C16(H16), C17(H17), C18(H18), C20(H20),
 C21(H21), C22(H22), C23(H23), C24(H24), C27(H27), C28(H28), C29(H29), C30(H30),
  C31(H31), C33(H33), C34(H34), C35(H35), C36(H36), C37(H37), C39(H39),
 C40(H40), C41(H41), C42(H42), C43(H43), C45(H45), C46(H46), C47(H47), C48(H48),
  C49(H49), C52(H52), C53(H53), C54(H54), C55(H55), C56(H56), C58(H58),
 C59(H59), C60(H60), C61(H61), C62(H62)
4.c X=CH2 refined with riding coordinates:
 C8(H8A,H8B)
4.d Idealised Me refined as rotating group:
 C11(H11A,H11B,H11C), C12(H12A,H12B,H12C)
;
_olex2_exptl_crystal_mounting_method 'oil on loop'
_olex2_submission_special_instructions 'No special instructions were received'

loop_
_space_group_symop_operation_xyz
'x, y, z'
'-x, -y, -z'

loop_
_atom_site_label
_atom_site_type_symbol
_atom_site_fract_x
_atom_site_fract_y
_atom_site_fract_z
_atom_site_U_iso_or_equiv
_atom_site_adp_type
_atom_site_occupancy
_atom_site_site_symmetry_order
_atom_site_calc_flag
_atom_site_refinement_flags_posn
_atom_site_refinement_flags_adp
_atom_site_refinement_flags_occupancy
_atom_site_disorder_assembly
_atom_site_disorder_group
C1 C 0.42236(16) 0.35139(16) 0.71381(9) 0.0179(3) Uani 1 1 d . . . . .
C2 C 0.39300(19) 0.43321(17) 0.68335(10) 0.0225(4) Uani 1 1 d . . . . .
C3 C 0.34158(19) 0.53123(15) 0.65128(10) 0.0203(4) Uani 1 1 d . . . . .
C4 C 0.40681(19) 0.58601(16) 0.59108(10) 0.0210(4) Uani 1 1 d . . . . .
C5 C 0.3480(2) 0.67712(16) 0.56178(10) 0.0211(4) Uani 1 1 d . . . . .
H5 H 0.3898 0.7131 0.5205 0.025 Uiso 1 1 calc R . . . .
C6 C 0.22952(19) 0.71764(15) 0.59086(10) 0.0203(4) Uani 1 1 d . . . . .
C7 C 0.1780(2) 0.81725(17) 0.55600(10) 0.0226(4) Uani 1 1 d . . . . .
C8 C 0.2313(2) 0.91060(17) 0.53493(11) 0.0263(4) Uani 1 1 d . . . . .
H8A H 0.3093 0.9177 0.5418 0.032 Uiso 1 1 calc R . . . .
H8B H 0.1916 0.9706 0.5129 0.032 Uiso 1 1 calc R . . . .
C9 C 0.16657(19) 0.66749(16) 0.65253(10) 0.0215(4) Uani 1 1 d . . . . .
C10 C 0.22442(19) 0.57454(16) 0.68065(10) 0.0222(4) Uani 1 1 d . . . . .
H10 H 0.1823 0.5387 0.7219 0.027 Uiso 1 1 calc R . . . .
C11 C 0.5372(2) 0.54823(18) 0.56104(11) 0.0271(4) Uani 1 1 d . . . . .
H11A H 0.5667 0.5930 0.5187 0.041 Uiso 1 1 calc GR . . . .
H11B H 0.5412 0.4711 0.5548 0.041 Uiso 1 1 calc GR . . . .
H11C H 0.5887 0.5560 0.5901 0.041 Uiso 1 1 calc GR . . . .
C12 C 0.0450(2) 0.71188(18) 0.69009(11) 0.0280(4) Uani 1 1 d . . . . .
H12A H 0.0334 0.7904 0.6751 0.042 Uiso 1 1 calc GR . . . .
H12B H 0.0424 0.7008 0.7368 0.042 Uiso 1 1 calc GR . . . .
H12C H -0.0203 0.6734 0.6830 0.042 Uiso 1 1 calc GR . . . .
C13 C 0.57072(17) 0.22383(15) 0.91183(9) 0.0170(3) Uani 1 1 d . . . . .
C14 C 0.68575(19) 0.26608(19) 0.89054(10) 0.0260(4) Uani 1 1 d . . . . .
H14 H 0.7041 0.3171 0.8517 0.031 Uiso 1 1 calc R . . . .
C15 C 0.7738(2) 0.2343(2) 0.92562(11) 0.0301(5) Uani 1 1 d . . . . .
H15 H 0.8520 0.2634 0.9107 0.036 Uiso 1 1 calc R . . . .
C16 C 0.7477(2) 0.16029(19) 0.98225(10) 0.0266(4) Uani 1 1 d . . . . .
H16 H 0.8079 0.1385 1.0061 0.032 Uiso 1 1 calc R . . . .
C17 C 0.6337(2) 0.11783(18) 1.00422(10) 0.0263(4) Uani 1 1 d . . . . .
H17 H 0.6154 0.0677 1.0434 0.032 Uiso 1 1 calc R . . . .
C18 C 0.5457(2) 0.14882(17) 0.96860(10) 0.0229(4) Uani 1 1 d . . . . .
H18 H 0.4682 0.1184 0.9833 0.028 Uiso 1 1 calc R . . . .
C19 C 0.42789(18) 0.41438(16) 0.87917(10) 0.0196(4) Uani 1 1 d . . . . .
C20 C 0.4244(2) 0.50015(18) 0.82916(11) 0.0286(4) Uani 1 1 d . . . . .
H20 H 0.4413 0.4856 0.7853 0.034 Uiso 1 1 calc R . . . .
C21 C 0.3963(3) 0.60726(19) 0.84285(13) 0.0376(6) Uani 1 1 d . . . . .
H21 H 0.3940 0.6655 0.8083 0.045 Uiso 1 1 calc R . . . .
C22 C 0.3716(3) 0.6298(2) 0.90615(14) 0.0408(6) Uani 1 1 d . . . . .
H22 H 0.3529 0.7033 0.9151 0.049 Uiso 1 1 calc R . . . .
C23 C 0.3741(3) 0.5450(2) 0.95663(13) 0.0435(7) Uani 1 1 d . . . . .
H23 H 0.3568 0.5602 1.0004 0.052 Uiso 1 1 calc R . . . .
C24 C 0.4020(3) 0.4377(2) 0.94336(11) 0.0336(5) Uani 1 1 d . . . . .
H24 H 0.4036 0.3797 0.9781 0.040 Uiso 1 1 calc R . . . .
C25 C 0.31539(17) 0.20797(16) 0.90592(9) 0.0181(3) Uani 1 1 d . . . . .
H25A H 0.3286 0.1380 0.9337 0.022 Uiso 1 1 calc R . . . .
H25B H 0.2552 0.2581 0.9319 0.022 Uiso 1 1 calc R . . . .
C26 C 0.19499(17) 0.06020(16) 0.85323(9) 0.0184(3) Uani 1 1 d . . . . .
C27 C 0.08499(18) 0.05290(17) 0.90183(9) 0.0216(4) Uani 1 1 d . . . . .
H27 H 0.0513 0.1143 0.9238 0.026 Uiso 1 1 calc R . . . .
C28 C 0.0248(2) -0.04337(19) 0.91813(11) 0.0268(4) Uani 1 1 d . . . . .
H28 H -0.0495 -0.0480 0.9514 0.032 Uiso 1 1 calc R . . . .
C29 C 0.0737(2) -0.13296(18) 0.88555(12) 0.0284(4) Uani 1 1 d . . . . .
H29 H 0.0322 -0.1987 0.8963 0.034 Uiso 1 1 calc R . . . .
C30 C 0.1823(2) -0.12656(18) 0.83757(12) 0.0281(4) Uani 1 1 d . . . . .
H30 H 0.2155 -0.1879 0.8154 0.034 Uiso 1 1 calc R . . . .
C31 C 0.24334(19) -0.03010(17) 0.82156(10) 0.0228(4) Uani 1 1 d . . . . .
H31 H 0.3184 -0.0263 0.7888 0.027 Uiso 1 1 calc R . . . .
C32 C 0.14693(17) 0.28751(16) 0.82175(9) 0.0181(3) Uani 1 1 d . . . . .
C33 C 0.1256(2) 0.38518(17) 0.84835(10) 0.0244(4) Uani 1 1 d . . . . .
H33 H 0.1761 0.4009 0.8742 0.029 Uiso 1 1 calc R . . . .
C34 C 0.0300(2) 0.45993(19) 0.83705(11) 0.0290(4) Uani 1 1 d . . . . .
H34 H 0.0147 0.5260 0.8560 0.035 Uiso 1 1 calc R . . . .
C35 C -0.0424(2) 0.43883(19) 0.79863(11) 0.0279(4) Uani 1 1 d . . . . .
H35 H -0.1072 0.4905 0.7910 0.034 Uiso 1 1 calc R . . . .
C36 C -0.0212(2) 0.34255(18) 0.77102(11) 0.0271(4) Uani 1 1 d . . . . .
H36 H -0.0704 0.3285 0.7440 0.033 Uiso 1 1 calc R . . . .
C37 C 0.07230(19) 0.26686(17) 0.78300(10) 0.0231(4) Uani 1 1 d . . . . .
H37 H 0.0859 0.2002 0.7647 0.028 Uiso 1 1 calc R . . . .
C38 C 0.37802(19) 0.17267(16) 0.61366(10) 0.0207(4) Uani 1 1 d . . . . .
C39 C 0.2736(2) 0.24145(19) 0.63067(12) 0.0283(4) Uani 1 1 d . . . . .
H39 H 0.2513 0.2662 0.6722 0.034 Uiso 1 1 calc R . . . .
C40 C 0.2010(3) 0.2744(2) 0.58634(15) 0.0412(6) Uani 1 1 d . . . . .
H40 H 0.1288 0.3211 0.5980 0.049 Uiso 1 1 calc R . . . .
C41 C 0.2344(3) 0.2389(2) 0.52561(14) 0.0439(7) Uani 1 1 d . . . . .
H41 H 0.1849 0.2614 0.4957 0.053 Uiso 1 1 calc R . . . .
C42 C 0.3387(3) 0.1714(2) 0.50823(12) 0.0373(6) Uani 1 1 d . . . . .
H42 H 0.3616 0.1481 0.4663 0.045 Uiso 1 1 calc R . . . .
C43 C 0.4107(2) 0.13728(18) 0.55199(10) 0.0275(4) Uani 1 1 d . . . . .
H43 H 0.4821 0.0898 0.5402 0.033 Uiso 1 1 calc R . . . .
C44 C 0.50935(19) -0.01317(15) 0.66698(9) 0.0185(3) Uani 1 1 d . . . . .
C45 C 0.4148(2) -0.07747(16) 0.66757(10) 0.0222(4) Uani 1 1 d . . . . .
H45 H 0.3372 -0.0433 0.6643 0.027 Uiso 1 1 calc R . . . .
C46 C 0.4341(2) -0.19094(17) 0.67298(11) 0.0265(4) Uani 1 1 d . . . . .
H46 H 0.3691 -0.2340 0.6740 0.032 Uiso 1 1 calc R . . . .
C47 C 0.5469(2) -0.24166(17) 0.67694(11) 0.0287(4) Uani 1 1 d . . . . .
H47 H 0.5598 -0.3193 0.6802 0.034 Uiso 1 1 calc R . . . .
C48 C 0.6414(2) -0.17876(17) 0.67615(11) 0.0279(4) Uani 1 1 d . . . . .
H48 H 0.7192 -0.2134 0.6786 0.033 Uiso 1 1 calc R . . . .
C49 C 0.6226(2) -0.06536(16) 0.67184(10) 0.0232(4) Uani 1 1 d . . . . .
H49 H 0.6873 -0.0230 0.6722 0.028 Uiso 1 1 calc R . . . .
C50 C 0.62338(18) 0.19512(16) 0.62172(9) 0.0180(3) Uani 1 1 d . . . . .
H50A H 0.6100 0.2606 0.5905 0.022 Uiso 1 1 calc R . . . .
H50B H 0.6838 0.1415 0.5988 0.022 Uiso 1 1 calc R . . . .
C51 C 0.80098(17) 0.14131(15) 0.70093(9) 0.0167(3) Uani 1 1 d . . . . .
C52 C 0.8951(2) 0.12133(19) 0.64641(11) 0.0291(5) Uani 1 1 d . . . . .
H52 H 0.8876 0.1521 0.6039 0.035 Uiso 1 1 calc R . . . .
C53 C 0.9997(2) 0.0569(2) 0.65372(13) 0.0355(5) Uani 1 1 d . . . . .
H53 H 1.0637 0.0440 0.6163 0.043 Uiso 1 1 calc R . . . .
C54 C 1.0111(2) 0.01141(19) 0.71519(13) 0.0310(5) Uani 1 1 d . . . . .
H54 H 1.0829 -0.0328 0.7201 0.037 Uiso 1 1 calc R . . . .
C55 C 0.9185(2) 0.03013(19) 0.76948(12) 0.0292(5) Uani 1 1 d . . . . .
H55 H 0.9265 -0.0016 0.8117 0.035 Uiso 1 1 calc R . . . .
C56 C 0.81310(19) 0.09527(17) 0.76285(10) 0.0216(4) Uani 1 1 d . . . . .
H56 H 0.7497 0.1082 0.8005 0.026 Uiso 1 1 calc R . . . .
C57 C 0.73043(17) 0.36269(15) 0.66427(9) 0.0174(3) Uani 1 1 d . . . . .
C58 C 0.7996(2) 0.38795(18) 0.60017(11) 0.0283(4) Uani 1 1 d . . . . .
H58 H 0.8103 0.3368 0.5702 0.034 Uiso 1 1 calc R . . . .
C59 C 0.8530(2) 0.4875(2) 0.58004(14) 0.0380(6) Uani 1 1 d . . . . .
H59 H 0.8995 0.5043 0.5362 0.046 Uiso 1 1 calc R . . . .
C60 C 0.8387(2) 0.5619(2) 0.62329(14) 0.0363(6) Uani 1 1 d . . . . .
H60 H 0.8765 0.6295 0.6095 0.044 Uiso 1 1 calc R . . . .
C61 C 0.7692(2) 0.53822(17) 0.68698(12) 0.0298(5) Uani 1 1 d . . . . .
H61 H 0.7592 0.5896 0.7168 0.036 Uiso 1 1 calc R . . . .
C62 C 0.71399(19) 0.43906(15) 0.70733(10) 0.0209(4) Uani 1 1 d . . . . .
H62 H 0.6650 0.4236 0.7507 0.025 Uiso 1 1 calc R . . . .
Cl1 Cl 0.52070(4) 0.02842(4) 0.82544(2) 0.01870(8) Uani 1 1 d . . . . .
Cl2 Cl 0.03785(6) 0.80612(5) 0.53806(3) 0.03696(13) Uani 1 1 d . . . . .
P1 P 0.46028(4) 0.27199(4) 0.86314(2) 0.01451(9) Uani 1 1 d . . . . .
P2 P 0.27312(4) 0.18721(4) 0.83129(2) 0.01491(9) Uani 1 1 d . . . . .
P3 P 0.47951(4) 0.13421(4) 0.66815(2) 0.01512(9) Uani 1 1 d . . . . .
P4 P 0.66486(4) 0.23030(4) 0.69330(2) 0.01366(8) Uani 1 1 d . . . . .
Ru1 Ru 0.47021(2) 0.20695(2) 0.76339(2) 0.01246(4) Uani 1 1 d . . . . .
Cl4 Cl 0.72208(14) 0.65360(10) 0.85282(7) 0.0964(4) Uani 1 1 d . . . . .
Cl6 Cl 0.0161(5) 0.3904(4) 1.01856(19) 0.1191(18) Uani 0.5 1 d . U P A -1
Cl5 Cl -0.0696(2) 0.6048(3) 0.97923(13) 0.0514(5) Uani 0.5 1 d . . P A -1
Cl3 Cl 0.74710(7) 0.84423(8) 0.91054(4) 0.05432(19) Uani 1 1 d . . . . .
C63 C 0.6737(4) 0.7898(3) 0.8619(2) 0.0773(14) Uani 1 1 d . . . . .
H63A H 0.5843 0.7950 0.8816 0.093 Uiso 1 1 calc R . . . .
H63B H 0.6892 0.8344 0.8182 0.093 Uiso 1 1 calc R . . . .
C64 C 0.0679(7) 0.5328(6) 0.9943(4) 0.0585(17) Uani 0.5 1 d . . P A -1
H64A H 0.0921 0.5593 1.0300 0.070 Uiso 0.5 1 calc R . P A -1
H64B H 0.1365 0.5382 0.9545 0.070 Uiso 0.5 1 calc R . P A -1

loop_
_atom_site_aniso_label
_atom_site_aniso_U_11
_atom_site_aniso_U_22
_atom_site_aniso_U_33
_atom_site_aniso_U_23
_atom_site_aniso_U_13
_atom_site_aniso_U_12
C1 0.0121(8) 0.0253(9) 0.0194(8) -0.0106(7) -0.0043(6) -0.0023(6)
C2 0.0242(10) 0.0222(9) 0.0228(9) -0.0034(7) -0.0073(8) -0.0048(7)
C3 0.0257(10) 0.0150(8) 0.0223(9) 0.0000(7) -0.0109(7) -0.0023(7)
C4 0.0249(9) 0.0168(8) 0.0224(9) -0.0014(7) -0.0092(7) -0.0005(7)
C5 0.0276(10) 0.0174(8) 0.0183(8) -0.0002(7) -0.0076(7) -0.0005(7)
C6 0.0258(10) 0.0152(8) 0.0222(9) -0.0004(7) -0.0117(7) -0.0001(7)
C7 0.0259(10) 0.0206(9) 0.0210(9) -0.0008(7) -0.0084(8) 0.0030(7)
C8 0.0322(11) 0.0184(9) 0.0257(10) -0.0016(7) -0.0054(8) 0.0021(8)
C9 0.0235(9) 0.0165(8) 0.0259(9) 0.0007(7) -0.0104(8) -0.0023(7)
C10 0.0238(9) 0.0189(9) 0.0231(9) 0.0031(7) -0.0077(7) -0.0028(7)
C11 0.0258(10) 0.0249(10) 0.0298(10) -0.0029(8) -0.0077(8) 0.0025(8)
C12 0.0254(10) 0.0263(10) 0.0294(10) 0.0035(8) -0.0062(8) -0.0013(8)
C13 0.0160(8) 0.0206(8) 0.0156(8) -0.0033(6) -0.0073(6) 0.0033(6)
C14 0.0188(9) 0.0378(11) 0.0209(9) 0.0038(8) -0.0085(7) -0.0026(8)
C15 0.0178(9) 0.0460(13) 0.0281(10) -0.0004(9) -0.0116(8) -0.0013(9)
C16 0.0253(10) 0.0326(11) 0.0252(10) -0.0050(8) -0.0156(8) 0.0079(8)
C17 0.0321(11) 0.0260(10) 0.0225(9) 0.0006(8) -0.0140(8) 0.0025(8)
C18 0.0239(10) 0.0250(9) 0.0214(9) 0.0021(7) -0.0115(8) -0.0017(7)
C19 0.0188(9) 0.0199(8) 0.0229(9) -0.0060(7) -0.0100(7) 0.0037(7)
C20 0.0386(12) 0.0220(10) 0.0243(10) -0.0049(8) -0.0089(9) 0.0068(9)
C21 0.0536(16) 0.0198(10) 0.0363(13) -0.0036(9) -0.0106(11) 0.0085(10)
C22 0.0544(17) 0.0255(11) 0.0472(15) -0.0163(10) -0.0188(13) 0.0086(11)
C23 0.0649(19) 0.0376(13) 0.0335(13) -0.0192(11) -0.0194(13) 0.0110(13)
C24 0.0487(15) 0.0300(11) 0.0248(10) -0.0085(9) -0.0150(10) 0.0068(10)
C25 0.0153(8) 0.0237(9) 0.0149(8) -0.0016(6) -0.0048(6) 0.0013(7)
C26 0.0166(8) 0.0200(8) 0.0188(8) 0.0010(6) -0.0072(7) -0.0011(7)
C27 0.0184(9) 0.0265(9) 0.0188(8) 0.0013(7) -0.0055(7) -0.0015(7)
C28 0.0226(10) 0.0318(11) 0.0249(10) 0.0079(8) -0.0093(8) -0.0060(8)
C29 0.0275(11) 0.0226(10) 0.0371(12) 0.0078(8) -0.0165(9) -0.0068(8)
C30 0.0269(11) 0.0199(9) 0.0403(12) -0.0031(8) -0.0144(9) -0.0001(8)
C31 0.0195(9) 0.0213(9) 0.0280(10) -0.0027(7) -0.0073(8) -0.0004(7)
C32 0.0136(8) 0.0211(8) 0.0182(8) -0.0001(6) -0.0041(6) 0.0010(6)
C33 0.0238(10) 0.0256(10) 0.0253(9) -0.0060(8) -0.0097(8) 0.0046(8)
C34 0.0284(11) 0.0261(10) 0.0313(11) -0.0063(8) -0.0085(9) 0.0092(8)
C35 0.0189(9) 0.0285(10) 0.0329(11) 0.0026(8) -0.0077(8) 0.0059(8)
C36 0.0195(9) 0.0294(10) 0.0340(11) 0.0016(8) -0.0141(8) 0.0010(8)
C37 0.0194(9) 0.0226(9) 0.0283(10) -0.0005(7) -0.0100(8) 0.0002(7)
C38 0.0257(10) 0.0189(8) 0.0209(9) 0.0036(7) -0.0132(7) -0.0077(7)
C39 0.0268(11) 0.0279(10) 0.0348(11) 0.0003(9) -0.0182(9) -0.0024(8)
C40 0.0378(14) 0.0354(13) 0.0582(17) 0.0063(12) -0.0336(13) -0.0022(11)
C41 0.0564(17) 0.0394(14) 0.0491(15) 0.0162(11) -0.0427(14) -0.0204(12)
C42 0.0571(17) 0.0371(13) 0.0265(11) 0.0099(9) -0.0263(11) -0.0232(12)
C43 0.0387(12) 0.0272(10) 0.0207(9) 0.0026(8) -0.0145(9) -0.0116(9)
C44 0.0261(9) 0.0162(8) 0.0147(8) -0.0026(6) -0.0072(7) -0.0024(7)
C45 0.0282(10) 0.0191(9) 0.0205(9) -0.0022(7) -0.0074(8) -0.0042(7)
C46 0.0351(12) 0.0209(9) 0.0260(10) -0.0023(7) -0.0098(9) -0.0092(8)
C47 0.0409(13) 0.0173(9) 0.0294(11) -0.0036(8) -0.0112(9) -0.0026(8)
C48 0.0348(12) 0.0196(9) 0.0317(11) -0.0049(8) -0.0141(9) 0.0039(8)
C49 0.0278(10) 0.0188(9) 0.0258(9) -0.0033(7) -0.0118(8) -0.0012(7)
C50 0.0214(9) 0.0194(8) 0.0136(7) -0.0002(6) -0.0051(6) -0.0040(7)
C51 0.0161(8) 0.0150(8) 0.0194(8) -0.0026(6) -0.0052(6) 0.0000(6)
C52 0.0265(11) 0.0315(11) 0.0247(10) -0.0036(8) -0.0029(8) 0.0089(9)
C53 0.0257(11) 0.0361(12) 0.0394(13) -0.0110(10) -0.0013(10) 0.0114(9)
C54 0.0231(10) 0.0244(10) 0.0487(14) -0.0086(9) -0.0155(10) 0.0062(8)
C55 0.0264(11) 0.0286(11) 0.0361(12) -0.0009(9) -0.0179(9) 0.0029(8)
C56 0.0188(9) 0.0250(9) 0.0219(9) -0.0016(7) -0.0082(7) -0.0004(7)
C57 0.0145(8) 0.0150(8) 0.0220(8) 0.0000(6) -0.0049(7) -0.0010(6)
C58 0.0268(11) 0.0228(10) 0.0291(11) -0.0011(8) 0.0032(8) -0.0035(8)
C59 0.0284(12) 0.0320(12) 0.0421(14) 0.0081(10) 0.0054(10) -0.0072(9)
C60 0.0301(12) 0.0237(11) 0.0550(16) 0.0097(10) -0.0157(11) -0.0114(9)
C61 0.0365(12) 0.0171(9) 0.0430(13) -0.0001(8) -0.0242(10) -0.0034(8)
C62 0.0235(9) 0.0162(8) 0.0257(9) 0.0005(7) -0.0131(8) -0.0012(7)
Cl1 0.0188(2) 0.01716(19) 0.01914(19) 0.00192(15) -0.00673(16) 0.00127(15)
Cl2 0.0360(3) 0.0385(3) 0.0388(3) 0.0069(2) -0.0209(3) -0.0025(2)
P1 0.0139(2) 0.0163(2) 0.01424(19) -0.00190(15) -0.00625(16) 0.00167(16)
P2 0.0131(2) 0.0166(2) 0.0152(2) -0.00090(16) -0.00535(16) 0.00092(16)
P3 0.0183(2) 0.0143(2) 0.01413(19) -0.00029(15) -0.00724(16) -0.00188(16)
P4 0.0144(2) 0.01363(19) 0.01306(19) -0.00092(15) -0.00433(15) -0.00056(15)
Ru1 0.01289(7) 0.01239(6) 0.01249(6) 0.00025(4) -0.00553(5) 0.00037(4)
Cl4 0.1224(10) 0.0773(7) 0.0993(9) -0.0440(6) -0.0507(8) 0.0551(7)
Cl6 0.215(5) 0.0731(18) 0.0530(15) 0.0141(12) -0.018(3) -0.014(3)
Cl5 0.0641(11) 0.0504(11) 0.0313(8) -0.0126(7) -0.0016(8) 0.0170(9)
Cl3 0.0375(4) 0.0806(6) 0.0449(4) -0.0042(4) -0.0111(3) -0.0095(4)
C63 0.106(3) 0.062(2) 0.086(3) -0.039(2) -0.067(3) 0.051(2)
C64 0.056(4) 0.059(4) 0.057(4) -0.014(3) -0.006(3) 0.003(3)

loop_
_atom_type_symbol
_atom_type_description
_atom_type_scat_dispersion_real
_atom_type_scat_dispersion_imag
_atom_type_scat_source
C C 0.0033 0.0016 'International Tables Vol C Tables 4.2.6.8 and 6.1.1.4'
H H 0.0000 0.0000 'International Tables Vol C Tables 4.2.6.8 and 6.1.1.4'
Cl Cl 0.1484 0.1585 'International Tables Vol C Tables 4.2.6.8 and 6.1.1.4'
P P 0.1023 0.0942 'International Tables Vol C Tables 4.2.6.8 and 6.1.1.4'
Ru Ru -1.2594 0.8363 'International Tables Vol C Tables 4.2.6.8 and 6.1.1.4'

loop_
_exptl_crystal_face_index_h
_exptl_crystal_face_index_k
_exptl_crystal_face_index_l
_exptl_crystal_face_perp_dist
_exptl_oxdiff_crystal_face_indexfrac_h
_exptl_oxdiff_crystal_face_indexfrac_k
_exptl_oxdiff_crystal_face_indexfrac_l
_exptl_oxdiff_crystal_face_x
_exptl_oxdiff_crystal_face_y
_exptl_oxdiff_crystal_face_z
-1 -1 1 0.0747 -1.0000 -1.0000 1.0000 -0.0802 0.0058 -0.0591
-1 -1 -5 0.1228 -1.0000 -1.0000 -5.0000 0.1161 -0.0244 -0.1208
3 2 -6 0.1023 3.0000 2.0000 -6.0002 0.3144 -0.0766 0.1178
2 2 5 0.1049 2.0000 2.0000 4.9999 -0.0686 0.0236 0.1902
1 -4 -1 0.0695 1.0000 -4.0000 -1.0002 -0.0415 -0.2274 -0.0847
5 -1 5 0.1184 5.0000 -1.0000 4.9996 -0.0722 -0.2446 0.2258
1 4 3 0.0953 1.0000 4.0000 3.0000 0.0223 0.1473 0.1866
-1 3 0 0.0592 -1.0000 3.0000 0.0002 0.0499 0.1781 0.0457
-4 -2 -5 0.1332 -4.0000 -2.0000 -4.9998 0.0224 0.0665 -0.2715
4 -3 -2 0.0765 4.0000 -3.0000 -2.0004 0.0850 -0.3233 0.0557
1 -5 -5 0.0909 1.0000 -5.0000 -5.0002 0.0651 -0.2918 -0.1546
-5 1 0 0.0796 -5.0000 1.0000 0.0004 -0.0914 0.2697 -0.1744
-1 -3 1 0.0725 -1.0000 -3.0000 1.0000 -0.1289 -0.0829 -0.1167
4 -1 -5 0.0839 4.0000 -1.0000 -5.0003 0.2318 -0.2497 0.0824
0 1 10 0.1166 0.0000 1.0000 10.0000 -0.3029 0.0945 0.1315

loop_
_geom_angle_atom_site_label_1
_geom_angle_atom_site_label_2
_geom_angle_atom_site_label_3
_geom_angle
_geom_angle_site_symmetry_1
_geom_angle_site_symmetry_3
C2 C1 Ru1 177.36(17) . .
C1 C2 C3 172.7(2) . .
C4 C3 C2 121.72(19) . .
C10 C3 C2 119.45(18) . .
C10 C3 C4 118.83(17) . .
C3 C4 C11 120.44(18) . .
C5 C4 C3 118.00(19) . .
C5 C4 C11 121.54(19) . .
C4 C5 H5 118.8 . .
C4 C5 C6 122.44(19) . .
C6 C5 H5 118.8 . .
C5 C6 C7 117.52(18) . .
C5 C6 C9 119.95(17) . .
C9 C6 C7 122.44(19) . .
C6 C7 Cl2 116.32(15) . .
C8 C7 C6 125.6(2) . .
C8 C7 Cl2 118.03(16) . .
C7 C8 H8A 120.0 . .
C7 C8 H8B 120.0 . .
H8A C8 H8B 120.0 . .
C6 C9 C12 123.49(18) . .
C10 C9 C6 117.28(19) . .
C10 C9 C12 119.17(19) . .
C3 C10 H10 118.3 . .
C9 C10 C3 123.35(19) . .
C9 C10 H10 118.3 . .
C4 C11 H11A 109.5 . .
C4 C11 H11B 109.5 . .
C4 C11 H11C 109.5 . .
H11A C11 H11B 109.5 . .
H11A C11 H11C 109.5 . .
H11B C11 H11C 109.5 . .
C9 C12 H12A 109.5 . .
C9 C12 H12B 109.5 . .
C9 C12 H12C 109.5 . .
H12A C12 H12B 109.5 . .
H12A C12 H12C 109.5 . .
H12B C12 H12C 109.5 . .
C14 C13 P1 117.48(14) . .
C18 C13 C14 118.85(17) . .
C18 C13 P1 123.67(15) . .
C13 C14 H14 119.7 . .
C15 C14 C13 120.6(2) . .
C15 C14 H14 119.7 . .
C14 C15 H15 120.0 . .
C16 C15 C14 120.0(2) . .
C16 C15 H15 120.0 . .
C15 C16 H16 120.0 . .
C15 C16 C17 120.08(19) . .
C17 C16 H16 120.0 . .
C16 C17 H17 120.0 . .
C16 C17 C18 119.9(2) . .
C18 C17 H17 120.0 . .
C13 C18 C17 120.5(2) . .
C13 C18 H18 119.8 . .
C17 C18 H18 119.8 . .
C20 C19 C24 118.87(19) . .
C20 C19 P1 121.44(15) . .
C24 C19 P1 119.66(16) . .
C19 C20 H20 119.8 . .
C19 C20 C21 120.3(2) . .
C21 C20 H20 119.8 . .
C20 C21 H21 119.7 . .
C22 C21 C20 120.6(2) . .
C22 C21 H21 119.7 . .
C21 C22 H22 120.1 . .
C21 C22 C23 119.8(2) . .
C23 C22 H22 120.1 . .
C22 C23 H23 120.0 . .
C22 C23 C24 120.0(2) . .
C24 C23 H23 120.0 . .
C19 C24 H24 119.8 . .
C23 C24 C19 120.5(2) . .
C23 C24 H24 119.8 . .
H25A C25 H25B 110.1 . .
P1 C25 H25A 112.5 . .
P1 C25 H25B 112.5 . .
P2 C25 H25A 112.5 . .
P2 C25 H25B 112.5 . .
P2 C25 P1 96.04(9) . .
C27 C26 P2 120.42(15) . .
C31 C26 C27 119.16(19) . .
C31 C26 P2 120.41(15) . .
C26 C27 H27 119.8 . .
C28 C27 C26 120.5(2) . .
C28 C27 H27 119.8 . .
C27 C28 H28 120.1 . .
C27 C28 C29 119.8(2) . .
C29 C28 H28 120.1 . .
C28 C29 H29 119.9 . .
C30 C29 C28 120.1(2) . .
C30 C29 H29 119.9 . .
C29 C30 H30 120.0 . .
C29 C30 C31 120.1(2) . .
C31 C30 H30 120.0 . .
C26 C31 C30 120.3(2) . .
C26 C31 H31 119.8 . .
C30 C31 H31 119.8 . .
C33 C32 C37 118.95(18) . .
C33 C32 P2 123.08(15) . .
C37 C32 P2 117.89(15) . .
C32 C33 H33 120.0 . .
C32 C33 C34 120.0(2) . .
C34 C33 H33 120.0 . .
C33 C34 H34 119.8 . .
C35 C34 C33 120.5(2) . .
C35 C34 H34 119.8 . .
C34 C35 H35 119.9 . .
C34 C35 C36 120.20(19) . .
C36 C35 H35 119.9 . .
C35 C36 H36 120.2 . .
C35 C36 C37 119.7(2) . .
C37 C36 H36 120.2 . .
C32 C37 H37 119.6 . .
C36 C37 C32 120.7(2) . .
C36 C37 H37 119.6 . .
C39 C38 C43 119.66(19) . .
C39 C38 P3 120.97(16) . .
C43 C38 P3 119.25(17) . .
C38 C39 H39 120.1 . .
C38 C39 C40 119.7(2) . .
C40 C39 H39 120.1 . .
C39 C40 H40 120.0 . .
C41 C40 C39 120.0(3) . .
C41 C40 H40 120.0 . .
C40 C41 H41 119.7 . .
C42 C41 C40 120.5(2) . .
C42 C41 H41 119.7 . .
C41 C42 H42 120.0 . .
C41 C42 C43 120.0(2) . .
C43 C42 H42 120.0 . .
C38 C43 H43 119.9 . .
C42 C43 C38 120.1(2) . .
C42 C43 H43 119.9 . .
C45 C44 P3 120.15(15) . .
C49 C44 C45 118.72(18) . .
C49 C44 P3 120.85(15) . .
C44 C45 H45 119.8 . .
C46 C45 C44 120.3(2) . .
C46 C45 H45 119.8 . .
C45 C46 H46 119.8 . .
C47 C46 C45 120.5(2) . .
C47 C46 H46 119.8 . .
C46 C47 H47 120.2 . .
C46 C47 C48 119.7(2) . .
C48 C47 H47 120.2 . .
C47 C48 H48 119.8 . .
C47 C48 C49 120.3(2) . .
C49 C48 H48 119.8 . .
C44 C49 H49 119.8 . .
C48 C49 C44 120.4(2) . .
C48 C49 H49 119.8 . .
H50A C50 H50B 110.1 . .
P3 C50 H50A 112.6 . .
P3 C50 H50B 112.6 . .
P3 C50 P4 95.80(9) . .
P4 C50 H50A 112.6 . .
P4 C50 H50B 112.6 . .
C52 C51 P4 121.59(15) . .
C56 C51 C52 119.14(18) . .
C56 C51 P4 119.24(14) . .
C51 C52 H52 119.8 . .
C53 C52 C51 120.5(2) . .
C53 C52 H52 119.8 . .
C52 C53 H53 119.9 . .
C54 C53 C52 120.1(2) . .
C54 C53 H53 119.9 . .
C53 C54 H54 120.0 . .
C55 C54 C53 120.0(2) . .
C55 C54 H54 120.0 . .
C54 C55 H55 119.8 . .
C54 C55 C56 120.5(2) . .
C56 C55 H55 119.8 . .
C51 C56 C55 119.8(2) . .
C51 C56 H56 120.1 . .
C55 C56 H56 120.1 . .
C58 C57 P4 121.40(15) . .
C62 C57 C58 119.21(18) . .
C62 C57 P4 119.37(15) . .
C57 C58 H58 119.9 . .
C59 C58 C57 120.3(2) . .
C59 C58 H58 119.9 . .
C58 C59 H59 119.9 . .
C60 C59 C58 120.3(2) . .
C60 C59 H59 119.9 . .
C59 C60 H60 120.0 . .
C59 C60 C61 120.0(2) . .
C61 C60 H60 120.0 . .
C60 C61 H61 120.0 . .
C60 C61 C62 120.1(2) . .
C62 C61 H61 120.0 . .
C57 C62 C61 120.1(2) . .
C57 C62 H62 119.9 . .
C61 C62 H62 119.9 . .
C13 P1 C19 100.55(8) . .
C13 P1 C25 107.29(9) . .
C13 P1 Ru1 122.50(6) . .
C19 P1 C25 103.41(9) . .
C19 P1 Ru1 126.35(6) . .
C25 P1 Ru1 93.40(6) . .
C25 P2 Ru1 94.65(6) . .
C26 P2 C25 105.24(9) . .
C26 P2 Ru1 125.15(7) . .
C32 P2 C25 107.08(9) . .
C32 P2 C26 101.05(9) . .
C32 P2 Ru1 121.21(6) . .
C38 P3 C50 103.60(9) . .
C38 P3 Ru1 126.83(7) . .
C44 P3 C38 102.83(9) . .
C44 P3 C50 105.67(9) . .
C44 P3 Ru1 119.54(6) . .
C50 P3 Ru1 94.78(6) . .
C50 P4 Ru1 94.55(6) . .
C51 P4 C50 105.51(9) . .
C51 P4 Ru1 124.04(6) . .
C57 P4 C50 104.05(9) . .
C57 P4 C51 101.07(8) . .
C57 P4 Ru1 124.08(6) . .
C1 Ru1 Cl1 177.86(5) . .
C1 Ru1 P1 97.59(5) . .
C1 Ru1 P2 93.76(5) . .
C1 Ru1 P3 85.11(5) . .
C1 Ru1 P4 84.66(5) . .
P1 Ru1 Cl1 82.507(16) . .
P2 Ru1 Cl1 84.244(16) . .
P2 Ru1 P1 71.424(17) . .
P2 Ru1 P4 178.317(17) . .
P3 Ru1 Cl1 94.758(16) . .
P3 Ru1 P1 177.158(17) . .
P3 Ru1 P2 107.612(18) . .
P3 Ru1 P4 71.708(17) . .
P4 Ru1 Cl1 97.328(16) . .
P4 Ru1 P1 109.331(17) . .
Cl4 C63 Cl3 113.11(18) . .
Cl4 C63 H63A 109.0 . .
Cl4 C63 H63B 109.0 . .
Cl3 C63 H63A 109.0 . .
Cl3 C63 H63B 109.0 . .
H63A C63 H63B 107.8 . .
Cl6 C64 H64A 111.8 . .
Cl6 C64 H64B 111.8 . .
Cl5 C64 Cl6 99.9(4) . .
Cl5 C64 H64A 111.8 . .
Cl5 C64 H64B 111.8 . .
H64A C64 H64B 109.5 . .

loop_
_geom_bond_atom_site_label_1
_geom_bond_atom_site_label_2
_geom_bond_distance
_geom_bond_site_symmetry_2
C1 C2 1.179(3) .
C1 Ru1 2.025(2) .
C2 C3 1.440(3) .
C3 C4 1.412(3) .
C3 C10 1.401(3) .
C4 C5 1.393(3) .
C4 C11 1.506(3) .
C5 H5 0.9500 .
C5 C6 1.399(3) .
C6 C7 1.482(3) .
C6 C9 1.405(3) .
C7 C8 1.321(3) .
C7 Cl2 1.757(2) .
C8 H8A 0.9500 .
C8 H8B 0.9500 .
C9 C10 1.392(3) .
C9 C12 1.498(3) .
C10 H10 0.9500 .
C11 H11A 0.9800 .
C11 H11B 0.9800 .
C11 H11C 0.9800 .
C12 H12A 0.9800 .
C12 H12B 0.9800 .
C12 H12C 0.9800 .
C13 C14 1.394(3) .
C13 C18 1.390(3) .
C13 P1 1.8280(18) .
C14 H14 0.9500 .
C14 C15 1.391(3) .
C15 H15 0.9500 .
C15 C16 1.382(3) .
C16 H16 0.9500 .
C16 C17 1.385(3) .
C17 H17 0.9500 .
C17 C18 1.397(3) .
C18 H18 0.9500 .
C19 C20 1.387(3) .
C19 C24 1.399(3) .
C19 P1 1.830(2) .
C20 H20 0.9500 .
C20 C21 1.389(3) .
C21 H21 0.9500 .
C21 C22 1.378(4) .
C22 H22 0.9500 .
C22 C23 1.385(4) .
C23 H23 0.9500 .
C23 C24 1.389(3) .
C24 H24 0.9500 .
C25 H25A 0.9900 .
C25 H25B 0.9900 .
C25 P1 1.851(2) .
C25 P2 1.8484(18) .
C26 C27 1.400(3) .
C26 C31 1.387(3) .
C26 P2 1.824(2) .
C27 H27 0.9500 .
C27 C28 1.388(3) .
C28 H28 0.9500 .
C28 C29 1.391(3) .
C29 H29 0.9500 .
C29 C30 1.382(3) .
C30 H30 0.9500 .
C30 C31 1.396(3) .
C31 H31 0.9500 .
C32 C33 1.390(3) .
C32 C37 1.400(3) .
C32 P2 1.8218(19) .
C33 H33 0.9500 .
C33 C34 1.392(3) .
C34 H34 0.9500 .
C34 C35 1.377(3) .
C35 H35 0.9500 .
C35 C36 1.385(3) .
C36 H36 0.9500 .
C36 C37 1.385(3) .
C37 H37 0.9500 .
C38 C39 1.383(3) .
C38 C43 1.403(3) .
C38 P3 1.8240(19) .
C39 H39 0.9500 .
C39 C40 1.401(3) .
C40 H40 0.9500 .
C40 C41 1.385(4) .
C41 H41 0.9500 .
C41 C42 1.374(4) .
C42 H42 0.9500 .
C42 C43 1.387(3) .
C43 H43 0.9500 .
C44 C45 1.400(3) .
C44 C49 1.396(3) .
C44 P3 1.8222(19) .
C45 H45 0.9500 .
C45 C46 1.389(3) .
C46 H46 0.9500 .
C46 C47 1.381(3) .
C47 H47 0.9500 .
C47 C48 1.387(3) .
C48 H48 0.9500 .
C48 C49 1.389(3) .
C49 H49 0.9500 .
C50 H50A 0.9900 .
C50 H50B 0.9900 .
C50 P3 1.843(2) .
C50 P4 1.8451(18) .
C51 C52 1.394(3) .
C51 C56 1.392(3) .
C51 P4 1.8250(18) .
C52 H52 0.9500 .
C52 C53 1.386(3) .
C53 H53 0.9500 .
C53 C54 1.380(4) .
C54 H54 0.9500 .
C54 C55 1.378(3) .
C55 H55 0.9500 .
C55 C56 1.394(3) .
C56 H56 0.9500 .
C57 C58 1.395(3) .
C57 C62 1.390(3) .
C57 P4 1.8226(19) .
C58 H58 0.9500 .
C58 C59 1.388(3) .
C59 H59 0.9500 .
C59 C60 1.378(4) .
C60 H60 0.9500 .
C60 C61 1.387(4) .
C61 H61 0.9500 .
C61 C62 1.394(3) .
C62 H62 0.9500 .
Cl1 Ru1 2.4818(4) .
P1 Ru1 2.3738(5) .
P2 Ru1 2.3379(5) .
P3 Ru1 2.3331(5) .
P4 Ru1 2.3382(5) .
Cl4 C63 1.741(3) .
Cl6 C64 1.869(9) .
Cl5 C64 1.790(8) .
Cl3 C63 1.744(4) .
C63 H63A 0.9900 .
C63 H63B 0.9900 .
C64 H64A 0.9900 .
C64 H64B 0.9900 .

loop_
_geom_torsion_atom_site_label_1
_geom_torsion_atom_site_label_2
_geom_torsion_atom_site_label_3
_geom_torsion_atom_site_label_4
_geom_torsion
_geom_torsion_site_symmetry_1
_geom_torsion_site_symmetry_2
_geom_torsion_site_symmetry_3
_geom_torsion_site_symmetry_4
C2 C3 C4 C5 176.84(18) . . . .
C2 C3 C4 C11 -4.9(3) . . . .
C2 C3 C10 C9 -178.60(19) . . . .
C3 C4 C5 C6 2.2(3) . . . .
C4 C3 C10 C9 2.1(3) . . . .
C4 C5 C6 C7 178.07(19) . . . .
C4 C5 C6 C9 1.4(3) . . . .
C5 C6 C7 C8 -52.7(3) . . . .
C5 C6 C7 Cl2 123.90(18) . . . .
C5 C6 C9 C10 -3.2(3) . . . .
C5 C6 C9 C12 173.8(2) . . . .
C6 C9 C10 C3 1.5(3) . . . .
C7 C6 C9 C10 -179.69(19) . . . .
C7 C6 C9 C12 -2.7(3) . . . .
C9 C6 C7 C8 123.9(2) . . . .
C9 C6 C7 Cl2 -59.5(2) . . . .
C10 C3 C4 C5 -3.9(3) . . . .
C10 C3 C4 C11 174.30(19) . . . .
C11 C4 C5 C6 -175.96(19) . . . .
C12 C9 C10 C3 -175.6(2) . . . .
C13 C14 C15 C16 -0.1(4) . . . .
C14 C13 C18 C17 1.1(3) . . . .
C14 C13 P1 C19 -69.09(18) . . . .
C14 C13 P1 C25 -176.85(16) . . . .
C14 C13 P1 Ru1 77.38(17) . . . .
C14 C15 C16 C17 -0.1(4) . . . .
C15 C16 C17 C18 0.8(3) . . . .
C16 C17 C18 C13 -1.3(3) . . . .
C18 C13 C14 C15 -0.3(3) . . . .
C18 C13 P1 C19 110.37(18) . . . .
C18 C13 P1 C25 2.62(19) . . . .
C18 C13 P1 Ru1 -103.16(17) . . . .
C19 C20 C21 C22 0.1(4) . . . .
C20 C19 C24 C23 -0.4(4) . . . .
C20 C19 P1 C13 134.64(19) . . . .
C20 C19 P1 C25 -114.56(19) . . . .
C20 C19 P1 Ru1 -10.0(2) . . . .
C20 C21 C22 C23 -0.4(5) . . . .
C21 C22 C23 C24 0.3(5) . . . .
C22 C23 C24 C19 0.1(5) . . . .
C24 C19 C20 C21 0.3(4) . . . .
C24 C19 P1 C13 -47.5(2) . . . .
C24 C19 P1 C25 63.3(2) . . . .
C24 C19 P1 Ru1 167.85(16) . . . .
C26 C27 C28 C29 -0.5(3) . . . .
C27 C26 C31 C30 0.6(3) . . . .
C27 C26 P2 C25 63.17(17) . . . .
C27 C26 P2 C32 -48.14(17) . . . .
C27 C26 P2 Ru1 170.31(12) . . . .
C27 C28 C29 C30 0.6(3) . . . .
C28 C29 C30 C31 -0.1(3) . . . .
C29 C30 C31 C26 -0.6(3) . . . .
C31 C26 C27 C28 -0.1(3) . . . .
C31 C26 P2 C25 -117.37(16) . . . .
C31 C26 P2 C32 131.32(16) . . . .
C31 C26 P2 Ru1 -10.24(19) . . . .
C32 C33 C34 C35 -1.2(3) . . . .
C33 C32 C37 C36 0.2(3) . . . .
C33 C32 P2 C25 24.0(2) . . . .
C33 C32 P2 C26 133.92(18) . . . .
C33 C32 P2 Ru1 -82.55(18) . . . .
C33 C34 C35 C36 0.3(4) . . . .
C34 C35 C36 C37 0.9(3) . . . .
C35 C36 C37 C32 -1.2(3) . . . .
C37 C32 C33 C34 0.9(3) . . . .
C37 C32 P2 C25 -159.24(16) . . . .
C37 C32 P2 C26 -49.35(17) . . . .
C37 C32 P2 Ru1 94.17(16) . . . .
C38 C39 C40 C41 -0.6(4) . . . .
C39 C38 C43 C42 0.2(3) . . . .
C39 C38 P3 C44 134.56(18) . . . .
C39 C38 P3 C50 -115.55(18) . . . .
C39 C38 P3 Ru1 -8.8(2) . . . .
C39 C40 C41 C42 -0.1(4) . . . .
C40 C41 C42 C43 0.8(4) . . . .
C41 C42 C43 C38 -0.8(3) . . . .
C43 C38 C39 C40 0.5(3) . . . .
C43 C38 P3 C44 -49.40(18) . . . .
C43 C38 P3 C50 60.48(18) . . . .
C43 C38 P3 Ru1 167.24(13) . . . .
C44 C45 C46 C47 -0.9(3) . . . .
C45 C44 C49 C48 1.0(3) . . . .
C45 C44 P3 C38 -40.05(18) . . . .
C45 C44 P3 C50 -148.37(15) . . . .
C45 C44 P3 Ru1 106.64(15) . . . .
C45 C46 C47 C48 0.6(3) . . . .
C46 C47 C48 C49 0.4(3) . . . .
C47 C48 C49 C44 -1.2(3) . . . .
C49 C44 C45 C46 0.1(3) . . . .
C49 C44 P3 C38 146.17(17) . . . .
C49 C44 P3 C50 37.85(18) . . . .
C49 C44 P3 Ru1 -67.14(18) . . . .
C51 C52 C53 C54 0.4(4) . . . .
C52 C51 C56 C55 -0.1(3) . . . .
C52 C51 P4 C50 41.83(19) . . . .
C52 C51 P4 C57 -66.29(19) . . . .
C52 C51 P4 Ru1 148.50(16) . . . .
C52 C53 C54 C55 -0.1(4) . . . .
C53 C54 C55 C56 -0.3(4) . . . .
C54 C55 C56 C51 0.4(3) . . . .
C56 C51 C52 C53 -0.3(3) . . . .
C56 C51 P4 C50 -140.42(16) . . . .
C56 C51 P4 C57 111.46(16) . . . .
C56 C51 P4 Ru1 -33.75(18) . . . .
C57 C58 C59 C60 0.4(4) . . . .
C58 C57 C62 C61 -1.9(3) . . . .
C58 C57 P4 C50 -35.11(19) . . . .
C58 C57 P4 C51 74.15(18) . . . .
C58 C57 P4 Ru1 -140.66(15) . . . .
C58 C59 C60 C61 -1.0(4) . . . .
C59 C60 C61 C62 0.1(4) . . . .
C60 C61 C62 C57 1.3(3) . . . .
C62 C57 C58 C59 1.0(3) . . . .
C62 C57 P4 C50 146.63(15) . . . .
C62 C57 P4 C51 -104.11(16) . . . .
C62 C57 P4 Ru1 41.09(18) . . . .
P1 C13 C14 C15 179.14(18) . . . .
P1 C13 C18 C17 -178.39(16) . . . .
P1 C19 C20 C21 178.2(2) . . . .
P1 C19 C24 C23 -178.3(2) . . . .
P1 C25 P2 C26 146.15(8) . . . .
P1 C25 P2 C32 -106.90(9) . . . .
P1 C25 P2 Ru1 17.78(7) . . . .
P2 C25 P1 C13 -143.08(8) . . . .
P2 C25 P1 C19 111.18(9) . . . .
P2 C25 P1 Ru1 -17.47(7) . . . .
P2 C26 C27 C28 179.36(15) . . . .
P2 C26 C31 C30 -178.82(16) . . . .
P2 C32 C33 C34 177.62(17) . . . .
P2 C32 C37 C36 -176.62(17) . . . .
P3 C38 C39 C40 176.51(18) . . . .
P3 C38 C43 C42 -175.89(17) . . . .
P3 C44 C45 C46 -173.84(16) . . . .
P3 C44 C49 C48 174.85(16) . . . .
P3 C50 P4 C51 112.44(9) . . . .
P3 C50 P4 C57 -141.61(8) . . . .
P3 C50 P4 Ru1 -14.78(7) . . . .
P4 C50 P3 C38 144.55(9) . . . .
P4 C50 P3 C44 -107.69(9) . . . .
P4 C50 P3 Ru1 14.82(7) . . . .
P4 C51 C52 C53 177.45(19) . . . .
P4 C51 C56 C55 -177.86(16) . . . .
P4 C57 C58 C59 -177.22(19) . . . .
P4 C57 C62 C61 176.40(15) . . . .
